data_9017406
loop_
_publ_author_name
'Bezou, C.'
'Christensen, A. N.'
'Cox, D.'
'Lehmann, M.'
'Nonat, A.'

_publ_section_title
;
 Structures cristallines de CaSO4,0,5H2O et CaSO4,0,6H2O
 Note: CaSO4*0.5H2O
;
_journal_name_full 'Comptes Rendus de l'Academie des Sciences Paris'
_journal_page_first 43
_journal_page_last 48
_journal_volume 312
_journal_year 1991
_chemical_compound_source Synthetic
_chemical_formula_sum 'Ca2 H2 O9 S2'
_chemical_name_mineral Bassanite
_space_group_IT_number 5
_space_group_name_Hall 'I 2y'
_space_group_name_H-M_alt 'I 1 2 1'
_symmetry_space_group_name_H-M 'I 1 2 1'
_cell_angle_alpha 90
_cell_angle_beta 90.2348
_cell_angle_gamma 90
_cell_formula_units_Z 6
_cell_length_a 12.01917
_cell_length_b 6.93028
_cell_length_c 12.66972
_cell_volume 1055.331
_database_code_amcsd 0019823
_exptl_crystal_density_diffrn 2.741
_cod_data_source_file inputs/fixed/downloads/14/14757.cif
_cod_data_source_block 14757
_cod_original_formula_sum 'Ca2 S2 O9 H2'
_cod_database_code 9017406

loop_
_space_group_symop_operation_xyz
x,y,z
1/2+x,1/2+y,1/2+z
-x,y,-z
1/2-x,1/2+y,1/2-z

loop_
_atom_site_label
_atom_site_fract_x
_atom_site_fract_y
_atom_site_fract_z
_atom_site_U_iso_or_equiv
_atom_site_type_symbol
_atom_site_attached_hydrogens
Ca1 0.00000 0.11910 0.50000 0.00570 Ca 0
Ca2 0.72380 0.28170 0.82170 0.00393 Ca 0
Ca3 0.26780 0.32460 0.67090 0.00177 Ca 0
Ca4 0.00000 0.13970 0.00000 0.00190 Ca 0
S1 -0.00240 0.12390 0.73850 0.01127 S 0
S2 0.71780 0.28210 0.58400 0.01191 S 0
S3 0.26660 0.29350 0.92310 0.01127 S 0
O11 0.06010 0.27670 0.67920 0.01874 O 0
O12 0.06150 0.01440 0.81370 0.02090 O 0
O21 -0.08090 0.22830 0.81060 0.01773 O 0
O22 -0.07270 -0.03210 0.68980 0.01950 O 0
O31 0.74040 0.43210 0.66470 0.01773 O 0
O32 0.63410 0.36440 0.50930 0.01684 O 0
O33 0.81350 0.26150 0.51160 0.01659 O 0
O34 0.69960 0.09270 0.63720 0.01773 O 0
O41 0.23820 0.44720 0.84590 0.02166 O 0
O42 0.36780 0.33830 0.98740 0.01305 O 0
O43 0.19100 0.21220 0.00330 0.01431 O 0
O44 0.30290 0.14410 0.84600 0.01520 O 0
Ow2 0.05990 0.59880 0.34210 0.01305 O 0
Ow1 0.00000 0.45550 0.00000 0.02115 O 0
H1 0.05220 0.55520 0.03800 0.05813 H 0
H2 -0.03430 0.60350 0.40860 0.06915 H 0
H3 0.08380 0.48690 0.28610 0.06941 H 0

loop_
_cod_changelog_entry_id
_cod_changelog_entry_author
_cod_changelog_entry_date
_cod_changelog_entry_text
1
;cod-tools version 3.8.0
Id: cif_guess_AMCSD_atom_types 9581 2023-05-17 12:35:41Z saulius
;
2023-05-18T08:46:47+03:00
;Derived atom types and hydrogen counts
from atom names that follow the AMCSD naming convention
(Wat == water, O-H == hydroxyl).
;

loop_
_cod_related_entry_id
_cod_related_entry_database
_cod_related_entry_code
1 AMCSD 0019823
